data_7029999
loop_
_publ_author_name
'Downward, Alan M.'
'Jane, Reuben T.'
'Polson, Matthew I. J.'
'Moore, Evan G.'
'Hartshorn, Richard M.'

_publ_section_title
;
 Heterodinuclear ruthenium(II)-cobalt(III) complexes as models for a new
 approach to selective cancer treatment.
;
_journal_issue 47
_journal_name_full 'Dalton transactions (Cambridge, England : 2003)'
_journal_page_first 14425
_journal_page_last 14432
_journal_paper_doi 10.1039/c2dt31986a
_journal_volume 41
_journal_year 2012
_chemical_compound_source 'Synthesized by the authors. See text'
_chemical_formula_moiety 'C18 H12 N6, H2 O, 2(Cl)'
_chemical_formula_sum 'C18 H14 Cl2 N6 O'
_chemical_formula_weight 401.25
_space_group_crystal_system triclinic
_space_group_IT_number 2
_space_group_name_Hall '-P 1'
_space_group_name_H-M_alt 'P -1'
_symmetry_space_group_name_Hall '-P 1'
_symmetry_space_group_name_H-M 'P -1'
_atom_sites_solution_hydrogens geom
_atom_sites_solution_primary direct
_atom_sites_solution_secondary difmap
_audit_creation_date 2012-06-20
_audit_creation_method
;
Olex2 1.2
(compiled 2012.05.09 svn.r2324, GUI svn.r4230)
;
_cell_angle_alpha 112.3820(10)
_cell_angle_beta 93.764(2)
_cell_angle_gamma 93.041(2)
_cell_formula_units_Z 2
_cell_length_a 8.3203(2)
_cell_length_b 9.8047(3)
_cell_length_c 11.3191(4)
_cell_measurement_reflns_used 9929
_cell_measurement_temperature 118(2)
_cell_measurement_theta_max 34.29
_cell_measurement_theta_min 2.35
_cell_volume 848.93(5)
_computing_cell_refinement 'SAINT (Bruker, 2007)'
_computing_data_collection 'APEX2 (Bruker, 2007)'
_computing_data_reduction 'SAINT (Bruker, 2007)'
_computing_molecular_graphics
;
O. V. Dolomanov, L. J. Bourhis, R. J. Gildea, J. A. K. Howard and H. Puschmann,
OLEX2: a complete structure solution, refinement and analysis program.
J. Appl. Cryst. (2009). 42, 339-341.
;
_computing_publication_material
;
O. V. Dolomanov, L. J. Bourhis, R. J. Gildea, J. A. K. Howard and H. Puschmann,
OLEX2: a complete structure solution, refinement and analysis program.
J. Appl. Cryst. (2009). 42, 339-341.
;
_computing_structure_refinement
;
XL, G.M. Sheldrick, Acta Cryst.
(2008). A64, 112-122
;
_computing_structure_solution
;
XS, G.M. Sheldrick, Acta Cryst.
(2008). A64, 112-122
;
_diffrn_ambient_temperature 118(2)
_diffrn_measured_fraction_theta_full 0.991
_diffrn_measured_fraction_theta_max 0.991
_diffrn_measurement_device_type 'CCD area detector'
_diffrn_measurement_method 'phi and omega scans'
_diffrn_radiation_monochromator graphite
_diffrn_radiation_type MoK\a
_diffrn_radiation_wavelength 0.71073
_diffrn_reflns_av_R_equivalents 0.0863
_diffrn_reflns_av_unetI/netI 0.0407
_diffrn_reflns_limit_h_max 11
_diffrn_reflns_limit_h_min -11
_diffrn_reflns_limit_k_max 13
_diffrn_reflns_limit_k_min -13
_diffrn_reflns_limit_l_max 15
_diffrn_reflns_limit_l_min -15
_diffrn_reflns_number 22950
_diffrn_reflns_theta_full 30.00
_diffrn_reflns_theta_max 30.00
_diffrn_reflns_theta_min 2.46
_diffrn_source 'sealed tube'
_diffrn_standards_number 0
_exptl_absorpt_coefficient_mu 0.406
_exptl_absorpt_correction_T_max 1
_exptl_absorpt_correction_T_min 0.797845
_exptl_absorpt_correction_type none
_exptl_absorpt_process_details 'SADABS (Bruker, 2007) '
_exptl_crystal_colour yellow
_exptl_crystal_density_diffrn 1.570
_exptl_crystal_density_method 'not measured'
_exptl_crystal_description block
_exptl_crystal_F_000 412
_exptl_crystal_size_max 0.24
_exptl_crystal_size_mid 0.19
_exptl_crystal_size_min 0.17
_refine_diff_density_max 0.507
_refine_diff_density_min -0.291
_refine_diff_density_rms 0.074
_refine_ls_extinction_method none
_refine_ls_goodness_of_fit_ref 1.030
_refine_ls_hydrogen_treatment mixed
_refine_ls_matrix_type full
_refine_ls_number_parameters 256
_refine_ls_number_reflns 4919
_refine_ls_number_restraints 4
_refine_ls_restrained_S_all 1.030
_refine_ls_R_factor_all 0.0427
_refine_ls_R_factor_gt 0.0366
_refine_ls_shift/su_max <0.001
_refine_ls_shift/su_mean <0.001
_refine_ls_structure_factor_coef Fsqd
_refine_ls_weighting_details 'calc w=1/[\s^2^(Fo^2^)+(0.0659P)^2^+0.0000P] where P=(Fo^2^+2Fc^2^)/3'
_refine_ls_weighting_scheme calc
_refine_ls_wR_factor_gt 0.1012
_refine_ls_wR_factor_ref 0.1054
_reflns_number_gt 4150
_reflns_number_total 4919
_reflns_threshold_expression I>2\s(I)
_cod_data_source_file c2dt31986a.txt
_cod_data_source_block matt2-pytpHCl
_cod_original_cell_volume 848.93(4)
_cod_database_code 7029999

loop_
_space_group_symop_id
_space_group_symop_operation_xyz
1 'x, y, z'
2 '-x, -y, -z'

loop_
_atom_site_label
_atom_site_type_symbol
_atom_site_fract_x
_atom_site_fract_y
_atom_site_fract_z
_atom_site_U_iso_or_equiv
_atom_site_adp_type
_atom_site_occupancy
_atom_site_symmetry_multiplicity
_atom_site_calc_flag
_atom_site_refinement_flags
N11 N 1.16013(11) 0.47333(11) 0.86754(9) 0.0160(2) Uani 1 1 d D
H11 H 1.1776(18) 0.5561(12) 0.9303(11) 0.024 Uiso 1 1 d D
C12 C 1.01345(13) 0.44191(13) 0.80041(11) 0.0143(2) Uani 1 1 d .
C13 C 0.97893(13) 0.30402(13) 0.69989(11) 0.0147(2) Uani 1 1 d .
C14 C 1.09697(13) 0.20219(14) 0.67254(11) 0.0176(2) Uani 1 1 d .
H14 H 1.0750 0.1076 0.6049 0.021 Uiso 1 1 calc R
C15 C 1.24579(14) 0.23974(14) 0.74446(12) 0.0200(2) Uani 1 1 d .
H15 H 1.3265 0.1714 0.7271 0.024 Uiso 1 1 calc R
C16 C 1.27482(13) 0.37906(14) 0.84245(12) 0.0189(2) Uani 1 1 d .
H16 H 1.3768 0.4072 0.8917 0.023 Uiso 1 1 calc R
N21 N 0.94486(12) 0.68211(11) 0.93474(10) 0.0178(2) Uani 1 1 d .
C22 C 0.89704(13) 0.55308(13) 0.83572(11) 0.0147(2) Uani 1 1 d .
C23 C 0.74328(13) 0.52159(13) 0.76802(11) 0.0148(2) Uani 1 1 d .
C24 C 0.63167(13) 0.62903(14) 0.80654(12) 0.0178(2) Uani 1 1 d .
H24 H 0.5258 0.6111 0.7640 0.021 Uiso 1 1 calc R
C25 C 0.67929(14) 0.76117(14) 0.90755(12) 0.0193(2) Uani 1 1 d .
H25 H 0.6068 0.8363 0.9360 0.023 Uiso 1 1 calc R
C26 C 0.83682(14) 0.78254(13) 0.96748(12) 0.0193(2) Uani 1 1 d .
H26 H 0.8686 0.8748 1.0360 0.023 Uiso 1 1 calc R
N31 N 0.78791(12) 0.14236(11) 0.52923(10) 0.0174(2) Uani 1 1 d .
N32 N 0.64448(12) 0.11361(12) 0.46154(10) 0.0188(2) Uani 1 1 d .
C33 C 0.53999(13) 0.21905(13) 0.49662(11) 0.0156(2) Uani 1 1 d .
N34 N 0.56084(11) 0.34966(11) 0.59469(9) 0.0159(2) Uani 1 1 d .
C35 C 0.70574(13) 0.37982(13) 0.66167(11) 0.0143(2) Uani 1 1 d .
C36 C 0.82061(13) 0.27385(13) 0.62739(10) 0.0147(2) Uani 1 1 d .
N41 N 0.27546(11) 0.28765(11) 0.45231(9) 0.0164(2) Uani 1 1 d D
H41 H 0.3043(18) 0.3685(12) 0.5143(12) 0.025 Uiso 1 1 d D
C42 C 0.38261(13) 0.18380(13) 0.41778(11) 0.0157(2) Uani 1 1 d .
C43 C 0.33951(14) 0.05283(14) 0.31374(12) 0.0195(2) Uani 1 1 d .
H43 H 0.4139 -0.0207 0.2862 0.023 Uiso 1 1 calc R
C44 C 0.18537(14) 0.02995(14) 0.24965(12) 0.0211(2) Uani 1 1 d .
H44 H 0.1543 -0.0600 0.1783 0.025 Uiso 1 1 calc R
C45 C 0.07731(14) 0.13770(15) 0.28947(12) 0.0212(3) Uani 1 1 d .
H45 H -0.0285 0.1221 0.2471 0.025 Uiso 1 1 calc R
C46 C 0.12681(14) 0.26842(14) 0.39213(12) 0.0194(2) Uani 1 1 d .
H46 H 0.0555 0.3447 0.4200 0.023 Uiso 1 1 calc R
Cl1 Cl 0.76715(3) 0.40319(3) 0.36494(3) 0.01988(9) Uani 1 1 d .
Cl2 Cl 0.64543(3) 0.28606(3) 0.91173(3) 0.02043(9) Uani 1 1 d .
O100 O 0.70812(14) 0.10971(12) 0.10651(11) 0.0346(3) Uani 1 1 d D
H10A H 0.700(2) 0.144(2) 0.0505(15) 0.052 Uiso 1 1 d D
H10B H 0.709(2) 0.1810(16) 0.1746(12) 0.052 Uiso 1 1 d D

loop_
_atom_site_aniso_label
_atom_site_aniso_U_11
_atom_site_aniso_U_22
_atom_site_aniso_U_33
_atom_site_aniso_U_23
_atom_site_aniso_U_13
_atom_site_aniso_U_12
N11 0.0133(4) 0.0155(5) 0.0176(5) 0.0050(4) -0.0007(3) 0.0022(4)
C12 0.0129(5) 0.0150(5) 0.0160(5) 0.0070(4) 0.0009(4) 0.0026(4)
C13 0.0125(5) 0.0147(5) 0.0168(5) 0.0061(4) 0.0010(4) 0.0026(4)
C14 0.0156(5) 0.0175(5) 0.0190(5) 0.0059(4) 0.0008(4) 0.0039(4)
C15 0.0152(5) 0.0211(6) 0.0232(6) 0.0075(5) 0.0010(4) 0.0076(4)
C16 0.0129(5) 0.0217(6) 0.0220(6) 0.0085(5) -0.0007(4) 0.0040(4)
N21 0.0188(4) 0.0140(5) 0.0180(5) 0.0035(4) -0.0005(4) 0.0015(4)
C22 0.0146(5) 0.0139(5) 0.0156(5) 0.0054(4) 0.0017(4) 0.0026(4)
C23 0.0144(5) 0.0136(5) 0.0165(5) 0.0057(4) 0.0017(4) 0.0026(4)
C24 0.0142(5) 0.0174(6) 0.0216(6) 0.0069(5) 0.0017(4) 0.0035(4)
C25 0.0179(5) 0.0171(6) 0.0219(6) 0.0058(5) 0.0029(4) 0.0052(4)
C26 0.0207(5) 0.0152(5) 0.0194(5) 0.0039(4) 0.0006(4) 0.0026(4)
N31 0.0151(4) 0.0150(5) 0.0197(5) 0.0042(4) -0.0017(4) 0.0040(4)
N32 0.0154(4) 0.0173(5) 0.0209(5) 0.0048(4) -0.0023(4) 0.0029(4)
C33 0.0149(5) 0.0143(5) 0.0168(5) 0.0053(4) -0.0010(4) 0.0025(4)
N34 0.0137(4) 0.0156(5) 0.0171(5) 0.0049(4) 0.0002(3) 0.0023(4)
C35 0.0132(5) 0.0143(5) 0.0155(5) 0.0057(4) 0.0013(4) 0.0018(4)
C36 0.0134(5) 0.0141(5) 0.0160(5) 0.0051(4) 0.0008(4) 0.0020(4)
N41 0.0146(4) 0.0156(5) 0.0167(5) 0.0035(4) -0.0003(4) 0.0036(4)
C42 0.0132(5) 0.0166(5) 0.0174(5) 0.0065(4) 0.0003(4) 0.0027(4)
C43 0.0170(5) 0.0168(6) 0.0224(6) 0.0050(5) -0.0014(4) 0.0046(4)
C44 0.0187(5) 0.0184(6) 0.0223(6) 0.0046(5) -0.0039(4) 0.0008(4)
C45 0.0155(5) 0.0231(6) 0.0235(6) 0.0078(5) -0.0027(4) 0.0018(4)
C46 0.0140(5) 0.0222(6) 0.0222(6) 0.0084(5) 0.0008(4) 0.0056(4)
Cl1 0.01921(14) 0.01824(15) 0.02080(15) 0.00546(11) 0.00158(11) 0.00601(11)
Cl2 0.01788(14) 0.01784(15) 0.02101(15) 0.00302(11) -0.00305(10) 0.00285(10)
O100 0.0427(6) 0.0214(5) 0.0331(6) 0.0036(4) -0.0037(5) 0.0077(4)

loop_
_atom_type_symbol
_atom_type_description
_atom_type_scat_dispersion_real
_atom_type_scat_dispersion_imag
_atom_type_scat_source
C C 0.0033 0.0016 'International Tables Vol C Tables 4.2.6.8 and 6.1.1.4'
H H 0.0000 0.0000 'International Tables Vol C Tables 4.2.6.8 and 6.1.1.4'
N N 0.0061 0.0033 'International Tables Vol C Tables 4.2.6.8 and 6.1.1.4'
O O 0.0106 0.0060 'International Tables Vol C Tables 4.2.6.8 and 6.1.1.4'
Cl Cl 0.1484 0.1585 'International Tables Vol C Tables 4.2.6.8 and 6.1.1.4'

loop_
_geom_angle_atom_site_label_1
_geom_angle_atom_site_label_2
_geom_angle_atom_site_label_3
_geom_angle
C12 N11 H11 117.6(11)
C16 N11 H11 119.2(11)
C16 N11 C12 123.19(10)
N11 C12 C13 118.85(10)
N11 C12 C22 118.71(10)
C13 C12 C22 122.45(9)
C12 C13 C14 119.06(10)
C12 C13 C36 117.75(10)
C14 C13 C36 123.18(10)
C13 C14 H14 120.1
C15 C14 C13 119.88(11)
C15 C14 H14 120.1
C14 C15 H15 120.6
C14 C15 C16 118.81(11)
C16 C15 H15 120.6
N11 C16 C15 120.21(10)
N11 C16 H16 119.9
C15 C16 H16 119.9
C26 N21 C22 116.43(9)
N21 C22 C12 116.83(10)
N21 C22 C23 123.70(10)
C23 C22 C12 119.47(10)
C22 C23 C24 118.30(10)
C22 C23 C35 119.00(10)
C24 C23 C35 122.69(10)
C23 C24 H24 120.8
C25 C24 C23 118.45(10)
C25 C24 H24 120.8
C24 C25 H25 120.6
C24 C25 C26 118.74(11)
C26 C25 H25 120.6
N21 C26 C25 124.36(11)
N21 C26 H26 117.8
C25 C26 H26 117.8
N32 N31 C36 118.69(10)
N31 N32 C33 117.47(10)
N32 C33 C42 115.86(10)
N34 C33 N32 127.57(10)
N34 C33 C42 116.56(10)
C33 N34 C35 115.06(10)
N34 C35 C23 119.60(10)
N34 C35 C36 119.52(10)
C36 C35 C23 120.89(9)
N31 C36 C13 117.96(10)
N31 C36 C35 121.63(10)
C35 C36 C13 120.40(10)
C42 N41 H41 118.1(11)
C46 N41 H41 118.8(11)
C46 N41 C42 123.03(10)
N41 C42 C33 116.74(10)
N41 C42 C43 118.90(10)
C43 C42 C33 124.36(11)
C42 C43 H43 120.4
C42 C43 C44 119.17(11)
C44 C43 H43 120.4
C43 C44 H44 119.8
C45 C44 C43 120.34(11)
C45 C44 H44 119.8
C44 C45 H45 120.7
C46 C45 C44 118.54(10)
C46 C45 H45 120.7
N41 C46 C45 119.99(11)
N41 C46 H46 120.0
C45 C46 H46 120.0
H10A O100 H10B 105(2)

loop_
_geom_bond_atom_site_label_1
_geom_bond_atom_site_label_2
_geom_bond_distance
N11 H11 0.848(9)
N11 C12 1.3497(13)
N11 C16 1.3322(15)
C12 C13 1.3962(15)
C12 C22 1.4550(16)
C13 C14 1.4020(15)
C13 C36 1.4588(14)
C14 H14 0.9500
C14 C15 1.3866(15)
C15 H15 0.9500
C15 C16 1.3894(17)
C16 H16 0.9500
N21 C22 1.3503(14)
N21 C26 1.3322(15)
C22 C23 1.4030(14)
C23 C24 1.4034(16)
C23 C35 1.4523(16)
C24 H24 0.9500
C24 C25 1.3787(17)
C25 H25 0.9500
C25 C26 1.4028(15)
C26 H26 0.9500
N31 N32 1.3306(12)
N31 C36 1.3427(14)
N32 C33 1.3455(15)
C33 N34 1.3307(15)
C33 C42 1.4813(14)
N34 C35 1.3368(13)
C35 C36 1.4109(16)
N41 H41 0.844(9)
N41 C42 1.3503(15)
N41 C46 1.3402(14)
C42 C43 1.3815(16)
C43 H43 0.9500
C43 C44 1.3946(15)
C44 H44 0.9500
C44 C45 1.3852(18)
C45 H45 0.9500
C45 C46 1.3819(17)
C46 H46 0.9500
O100 H10A 0.826(9)
O100 H10B 0.819(9)

loop_
_geom_hbond_atom_site_label_D
_geom_hbond_atom_site_label_H
_geom_hbond_atom_site_label_A
_geom_hbond_distance_DH
_geom_hbond_distance_HA
_geom_hbond_distance_DA
_geom_hbond_angle_DHA
_geom_hbond_site_symmetry_A
N11 H11 Cl2 0.848(9) 2.251(11) 3.0001(10) 147.4(14) 2_767
N41 H41 Cl1 0.844(9) 2.269(12) 3.0047(11) 145.8(14) 2_666
O100 H10A Cl2 0.826(9) 2.498(10) 3.3121(12) 168.7(19) 1_554
O100 H10B Cl1 0.819(9) 2.407(10) 3.2138(11) 168.3(19) .

loop_
_geom_torsion_atom_site_label_1
_geom_torsion_atom_site_label_2
_geom_torsion_atom_site_label_3
_geom_torsion_atom_site_label_4
_geom_torsion
N11 C12 C13 C14 0.53(17)
N11 C12 C13 C36 -178.93(10)
N11 C12 C22 N21 0.09(16)
N11 C12 C22 C23 -179.19(10)
C12 N11 C16 C15 -1.04(19)
C12 C13 C14 C15 -0.46(18)
C12 C13 C36 N31 178.87(10)
C12 C13 C36 C35 -2.02(16)
C12 C22 C23 C24 178.11(10)
C12 C22 C23 C35 -1.73(17)
C13 C12 C22 N21 179.98(11)
C13 C12 C22 C23 0.70(17)
C13 C14 C15 C16 -0.32(19)
C14 C13 C36 N31 -0.56(17)
C14 C13 C36 C35 178.55(11)
C14 C15 C16 N11 1.06(19)
C16 N11 C12 C13 0.23(17)
C16 N11 C12 C22 -179.88(11)
N21 C22 C23 C24 -1.12(18)
N21 C22 C23 C35 179.04(11)
C22 C12 C13 C14 -179.37(11)
C22 C12 C13 C36 1.18(16)
C22 N21 C26 C25 1.05(18)
C22 C23 C24 C25 1.06(18)
C22 C23 C35 N34 -178.62(10)
C22 C23 C35 C36 0.89(17)
C23 C24 C25 C26 -0.05(18)
C23 C35 C36 C13 1.02(17)
C23 C35 C36 N31 -179.91(10)
C24 C23 C35 N34 1.55(18)
C24 C23 C35 C36 -178.94(11)
C24 C25 C26 N21 -1.1(2)
C26 N21 C22 C12 -179.17(10)
C26 N21 C22 C23 0.08(17)
N31 N32 C33 N34 -2.01(19)
N31 N32 C33 C42 179.13(10)
N32 N31 C36 C13 -179.49(10)
N32 N31 C36 C35 1.42(17)
N32 C33 N34 C35 2.96(18)
N32 C33 C42 N41 179.33(10)
N32 C33 C42 C43 -0.07(18)
C33 N34 C35 C23 177.89(10)
C33 N34 C35 C36 -1.62(16)
C33 C42 C43 C44 177.65(11)
N34 C33 C42 N41 0.34(16)
N34 C33 C42 C43 -179.05(11)
N34 C35 C36 C13 -179.47(10)
N34 C35 C36 N31 -0.40(18)
C35 C23 C24 C25 -179.11(11)
C36 C13 C14 C15 178.96(11)
C36 N31 N32 C33 -0.32(17)
N41 C42 C43 C44 -1.74(19)
C42 C33 N34 C35 -178.19(10)
C42 N41 C46 C45 -0.15(19)
C42 C43 C44 C45 0.4(2)
C43 C44 C45 C46 1.1(2)
C44 C45 C46 N41 -1.2(2)
C46 N41 C42 C33 -177.77(11)
C46 N41 C42 C43 1.66(18)
